data_7708472
loop_
_publ_author_name
'Mondal, Arpan'
'Konar, Sanjit'

_publ_section_title
;
 A remarkable energy barrier for spin reversal in a field induced
 dinuclear ytterbium single molecule magnet
;
_journal_name_full 'Dalton Transactions'
_journal_paper_doi 10.1039/D1DT02130C
_journal_year 2021
_chemical_formula_sum 'C37 H42 N11 O13 Yb2'
_chemical_formula_weight 1194.89
_space_group_crystal_system triclinic
_space_group_IT_number 2
_space_group_name_Hall '-P 1'
_space_group_name_H-M_alt 'P -1'
_atom_sites_solution_hydrogens geom
_audit_creation_method SHELXL-2018/1
_audit_update_record
;
2020-11-17 deposited with the CCDC.	2021-08-31 downloaded from the CCDC.
;
_cell_angle_alpha 78.734(3)
_cell_angle_beta 80.248(3)
_cell_angle_gamma 83.810(3)
_cell_formula_units_Z 2
_cell_length_a 10.3127(6)
_cell_length_b 10.4419(7)
_cell_length_c 20.5492(13)
_cell_measurement_reflns_used 9993
_cell_measurement_temperature 140(2)
_cell_measurement_theta_max 25.82
_cell_measurement_theta_min 2.59
_cell_volume 2132.4(2)
_computing_structure_refinement 'SHELXL-2018/1 (Sheldrick, 2018)'
_computing_structure_solution 'SHELXT 2014/5 (Sheldrick, 2014)'
_diffrn_ambient_temperature 140(2)
_diffrn_measured_fraction_theta_full 0.995
_diffrn_measured_fraction_theta_max 0.984
_diffrn_measurement_device_type 'Bruker APEX-II CCD'
_diffrn_measurement_method '\f and \w scans'
_diffrn_radiation_type MoK\a
_diffrn_radiation_wavelength 0.71073
_diffrn_reflns_av_R_equivalents 0.0282
_diffrn_reflns_av_unetI/netI 0.0333
_diffrn_reflns_Laue_measured_fraction_full 0.995
_diffrn_reflns_Laue_measured_fraction_max 0.984
_diffrn_reflns_limit_h_max 12
_diffrn_reflns_limit_h_min -11
_diffrn_reflns_limit_k_max 11
_diffrn_reflns_limit_k_min -12
_diffrn_reflns_limit_l_max 25
_diffrn_reflns_limit_l_min -25
_diffrn_reflns_number 28908
_diffrn_reflns_point_group_measured_fraction_full 0.995
_diffrn_reflns_point_group_measured_fraction_max 0.984
_diffrn_reflns_theta_full 25.242
_diffrn_reflns_theta_max 25.860
_diffrn_reflns_theta_min 1.022
_exptl_absorpt_coefficient_mu 4.435
_exptl_absorpt_correction_type multi-scans
_exptl_crystal_colour Yellow
_exptl_crystal_density_diffrn 1.861
_exptl_crystal_description Block
_exptl_crystal_F_000 1170
_exptl_crystal_size_max 0.73
_exptl_crystal_size_mid 0.57
_exptl_crystal_size_min 0.49
_exptl_transmission_factor_max 0.114
_exptl_transmission_factor_min 0.060
_refine_diff_density_max 0.814
_refine_diff_density_min -1.035
_refine_diff_density_rms 0.153
_refine_ls_extinction_method none
_refine_ls_goodness_of_fit_ref 1.125
_refine_ls_hydrogen_treatment constr
_refine_ls_matrix_type full
_refine_ls_number_parameters 576
_refine_ls_number_reflns 8124
_refine_ls_number_restraints 0
_refine_ls_restrained_S_all 1.125
_refine_ls_R_factor_all 0.0299
_refine_ls_R_factor_gt 0.0249
_refine_ls_shift/su_max 0.004
_refine_ls_shift/su_mean 0.000
_refine_ls_structure_factor_coef Fsqd
_refine_ls_weighting_details 'w=1/[\s^2^(Fo^2^)+(0.0001P)^2^+10.1416P] where P=(Fo^2^+2Fc^2^)/3'
_refine_ls_weighting_scheme calc
_refine_ls_wR_factor_gt 0.0470
_refine_ls_wR_factor_ref 0.0593
_reflns_Friedel_coverage 0.000
_reflns_number_gt 7261
_reflns_number_total 8124
_reflns_threshold_expression 'I > 2\s(I)'
_cod_data_source_file d1dt02130c2.cif
_cod_data_source_block arp1_a
_cod_database_code 7708472
_shelx_shelxl_version_number 2018/1
_shelx_space_group_comment
;
The symmetry employed for this shelxl refinement is uniquely defined
by the following loop, which should always be used as a source of
symmetry information in preference to the above space-group names.
They are only intended as comments.
;

loop_
_space_group_symop_operation_xyz
'x, y, z'
'-x, -y, -z'

loop_
_atom_site_label
_atom_site_type_symbol
_atom_site_fract_x
_atom_site_fract_y
_atom_site_fract_z
_atom_site_U_iso_or_equiv
_atom_site_adp_type
_atom_site_occupancy
_atom_site_site_symmetry_order
_atom_site_calc_flag
_atom_site_refinement_flags_posn
_atom_site_refinement_flags_adp
_atom_site_refinement_flags_occupancy
_atom_site_disorder_assembly
_atom_site_disorder_group
Yb2 Yb 0.53987(2) 0.35305(2) 0.56650(2) 0.00979(5) Uani 1 1 d . . . . .
Yb1 Yb 0.09760(2) 0.56528(2) 1.05641(2) 0.01369(6) Uani 1 1 d . . . . .
O8 O 0.3340(3) 0.4206(3) 0.61615(15) 0.0163(7) Uani 1 1 d . . . . .
O7 O 0.5503(3) 0.1880(3) 0.64437(15) 0.0145(7) Uani 1 1 d . . . . .
O3 O 0.1023(3) 0.4852(3) 0.96067(14) 0.0159(7) Uani 1 1 d . . . . .
O9 O 0.4504(3) 0.4272(3) 0.47200(14) 0.0135(7) Uani 1 1 d . . . . .
O1 O 0.2125(3) 0.6673(3) 1.10330(15) 0.0182(7) Uani 1 1 d . . . . .
O2 O 0.0483(3) 0.7594(3) 0.98780(15) 0.0201(7) Uani 1 1 d . . . . .
O10 O 0.7748(3) 0.3627(3) 0.53984(17) 0.0232(8) Uani 1 1 d . . . . .
N4 N 0.1594(4) 0.3173(4) 1.1364(2) 0.0230(10) Uani 1 1 d . . . . .
O11 O 0.6928(3) 0.2396(4) 0.48714(17) 0.0252(8) Uani 1 1 d . . . . .
O12 O 0.9059(3) 0.2491(3) 0.47277(17) 0.0262(8) Uani 1 1 d . . . . .
N7 N 0.3758(4) 0.2257(4) 0.47064(18) 0.0139(8) Uani 1 1 d . . . . .
O4 O 0.0618(4) 0.3936(3) 1.15545(17) 0.0301(9) Uani 1 1 d . . . . .
N8 N 0.3831(4) 0.5297(4) 0.35449(17) 0.0131(8) Uani 1 1 d . . . . .
N6 N 0.4203(3) 0.1928(3) 0.53425(16) 0.0093(8) Uani 1 1 d . . . . .
N2 N 0.3249(4) 0.5144(4) 0.92594(18) 0.0171(9) Uani 1 1 d . . . . .
O5 O 0.2236(4) 0.3579(4) 1.07969(18) 0.0365(10) Uani 1 1 d . . . . .
N10 N 0.7953(4) 0.2827(4) 0.4986(2) 0.0213(9) Uani 1 1 d . . . . .
O6 O 0.1893(4) 0.2127(3) 1.17070(18) 0.0331(9) Uani 1 1 d . . . . .
N11 N 0.9369(4) 0.0551(4) 0.6307(2) 0.0270(10) Uani 1 1 d . . . . .
N1 N 0.3059(4) 0.5820(4) 0.98073(18) 0.0149(8) Uani 1 1 d . . . . .
N5 N 0.0463(4) 0.8971(4) 0.8877(2) 0.0267(10) Uani 1 1 d . . . . .
C8 C 0.4079(5) 0.6401(4) 0.9836(2) 0.0146(10) Uani 1 1 d . . . . .
H8 H 0.481575 0.630348 0.951400 0.017 Uiso 1 1 calc R U . . .
C30 C 0.3066(5) 0.3285(5) 0.3405(2) 0.0179(10) Uani 1 1 d . . . . .
H30 H 0.293467 0.240710 0.357128 0.022 Uiso 1 1 calc R U . . .
N3 N 0.0920(4) 0.3597(4) 0.86391(17) 0.0124(8) Uani 1 1 d . . . . .
C28 C 0.3971(4) 0.3458(4) 0.4438(2) 0.0108(9) Uani 1 1 d . . . . .
N9 N 0.1124(4) 0.4707(4) 0.62322(19) 0.0163(8) Uani 1 1 d . . . . .
O13 O 0.9345(4) 0.1744(4) 0.7118(2) 0.0392(10) Uani 1 1 d . . . . .
C29 C 0.3599(4) 0.4018(4) 0.3767(2) 0.0137(10) Uani 1 1 d . . . . .
C12 C 0.2156(5) 0.4679(4) 0.9212(2) 0.0163(10) Uani 1 1 d . . . . .
C31 C 0.2729(5) 0.3884(5) 0.2788(2) 0.0225(11) Uani 1 1 d . . . . .
H31 H 0.235730 0.341216 0.253630 0.027 Uiso 1 1 calc R U . . .
C1 C 0.3201(5) 0.7333(5) 1.0888(2) 0.0159(10) Uani 1 1 d . . . . .
C32 C 0.2947(5) 0.5182(5) 0.2548(2) 0.0181(10) Uani 1 1 d . . . . .
H32 H 0.272884 0.560230 0.213434 0.022 Uiso 1 1 calc R U . . .
C24 C 0.4016(4) 0.0730(4) 0.5626(2) 0.0118(9) Uani 1 1 d . . . . .
H24 H 0.364354 0.022408 0.539090 0.014 Uiso 1 1 calc R U . . .
C13 C 0.2127(4) 0.3936(4) 0.8676(2) 0.0144(10) Uani 1 1 d . . . . .
C27 C -0.0102(5) 0.4559(6) 0.6001(3) 0.0297(13) Uani 1 1 d . . . . .
H27A H 0.007103 0.398802 0.567678 0.045 Uiso 1 1 calc R U . . .
H27B H -0.046020 0.539978 0.579757 0.045 Uiso 1 1 calc R U . . .
H27C H -0.072314 0.418979 0.637519 0.045 Uiso 1 1 calc R U . . .
C23 C 0.4339(4) 0.0114(4) 0.6278(2) 0.0138(10) Uani 1 1 d . . . . .
C7 C 0.4182(4) 0.7202(5) 1.0332(2) 0.0166(10) Uani 1 1 d . . . . .
C6 C 0.5319(4) 0.7888(5) 1.0220(2) 0.0183(10) Uani 1 1 d . . . . .
H6 H 0.596829 0.777026 0.985811 0.022 Uiso 1 1 calc R U . . .
C33 C 0.3501(4) 0.5842(5) 0.2943(2) 0.0153(10) Uani 1 1 d . . . . .
H33 H 0.365373 0.671710 0.277966 0.018 Uiso 1 1 calc R U . . .
C9 C 0.0879(5) 0.7904(5) 0.9262(2) 0.0221(11) Uani 1 1 d . . . . .
C14 C 0.3257(5) 0.3606(4) 0.8248(2) 0.0167(10) Uani 1 1 d . . . . .
H14 H 0.407925 0.384000 0.829124 0.020 Uiso 1 1 calc R U . . .
C17 C 0.0816(5) 0.2945(5) 0.8144(2) 0.0214(11) Uani 1 1 d . . . . .
H17 H -0.001334 0.272814 0.810201 0.026 Uiso 1 1 calc R U . . .
C2 C 0.3382(5) 0.8195(5) 1.1295(2) 0.0210(11) Uani 1 1 d . . . . .
H2 H 0.274479 0.830328 1.166270 0.025 Uiso 1 1 calc R U . . .
C22 C 0.3906(4) -0.1147(4) 0.6542(2) 0.0155(10) Uani 1 1 d . . . . .
H22 H 0.345662 -0.153623 0.628593 0.019 Uiso 1 1 calc R U . . .
C25 C 0.2247(5) 0.4128(5) 0.5997(2) 0.0173(10) Uani 1 1 d . . . . .
H25 H 0.222663 0.361122 0.567830 0.021 Uiso 1 1 calc R U . . .
C18 C 0.5056(4) 0.0702(4) 0.6654(2) 0.0103(9) Uani 1 1 d . . . . .
C21 C 0.4125(5) -0.1827(5) 0.7170(2) 0.0206(11) Uani 1 1 d . . . . .
C19 C 0.5303(5) -0.0022(4) 0.7277(2) 0.0161(10) Uani 1 1 d . . . . .
H19 H 0.578928 0.033630 0.752971 0.019 Uiso 1 1 calc R U . . .
C15 C 0.3118(5) 0.2911(5) 0.7750(2) 0.0196(11) Uani 1 1 d . . . . .
H15 H 0.385212 0.266901 0.745577 0.024 Uiso 1 1 calc R U . . .
C4 C 0.5504(5) 0.8731(5) 1.0630(2) 0.0206(11) Uani 1 1 d . . . . .
C5 C 0.6746(5) 0.9448(6) 1.0518(3) 0.0316(13) Uani 1 1 d . . . . .
H5A H 0.750445 0.882969 1.049041 0.047 Uiso 1 1 calc R U . . .
H5B H 0.674094 0.989350 1.088479 0.047 Uiso 1 1 calc R U . . .
H5C H 0.678003 1.007351 1.010642 0.047 Uiso 1 1 calc R U . . .
C26 C 0.1049(6) 0.5551(5) 0.6727(3) 0.0304(13) Uani 1 1 d . . . . .
H26A H 0.084445 0.644317 0.652403 0.046 Uiso 1 1 calc R U . . .
H26B H 0.188161 0.547851 0.688642 0.046 Uiso 1 1 calc R U . . .
H26C H 0.037135 0.528800 0.709726 0.046 Uiso 1 1 calc R U . . .
C3 C 0.4495(5) 0.8900(5) 1.1164(2) 0.0243(12) Uani 1 1 d . . . . .
H3 H 0.457302 0.949425 1.143625 0.029 Uiso 1 1 calc R U . . .
C35 C 0.8631(5) -0.0129(6) 0.5945(3) 0.0334(14) Uani 1 1 d . . . . .
H35A H 0.889096 -0.104962 0.602929 0.050 Uiso 1 1 calc R U . . .
H35B H 0.881702 0.020686 0.547252 0.050 Uiso 1 1 calc R U . . .
H35C H 0.770332 0.001171 0.609728 0.050 Uiso 1 1 calc R U . . .
C20 C 0.4854(5) -0.1243(5) 0.7529(2) 0.0192(11) Uani 1 1 d . . . . .
H20 H 0.504050 -0.168556 0.794521 0.023 Uiso 1 1 calc R U . . .
C37 C 0.3653(5) -0.3176(4) 0.7440(2) 0.0200(11) Uani 1 1 d . . . . .
H37A H 0.270942 -0.310929 0.755528 0.030 Uiso 1 1 calc R U . . .
H37B H 0.404332 -0.356080 0.783174 0.030 Uiso 1 1 calc R U . . .
H37C H 0.390595 -0.371426 0.710319 0.030 Uiso 1 1 calc R U . . .
C11 C 0.0955(6) 0.9244(6) 0.8160(3) 0.0372(14) Uani 1 1 d . . . . .
H11A H 0.156534 0.991236 0.806910 0.056 Uiso 1 1 calc R U . . .
H11B H 0.023032 0.953841 0.791601 0.056 Uiso 1 1 calc R U . . .
H11C H 0.139531 0.846105 0.802170 0.056 Uiso 1 1 calc R U . . .
C16 C 0.1886(5) 0.2590(5) 0.7700(2) 0.0194(11) Uani 1 1 d . . . . .
H16 H 0.177626 0.213688 0.736812 0.023 Uiso 1 1 calc R U . . .
C34 C 0.8788(5) 0.1185(5) 0.6790(3) 0.0297(13) Uani 1 1 d . . . . .
H34 H 0.787291 0.120568 0.688725 0.036 Uiso 1 1 calc R U . . .
C10 C -0.0511(8) 0.9906(7) 0.9144(4) 0.082(3) Uani 1 1 d . . . . .
H10A H -0.126887 0.999941 0.891978 0.123 Uiso 1 1 calc R U . . .
H10B H -0.014361 1.073760 0.907527 0.123 Uiso 1 1 calc R U . . .
H10C H -0.076889 0.960528 0.961625 0.123 Uiso 1 1 calc R U . . .
C36 C 1.0782(6) 0.0522(8) 0.6087(4) 0.062(2) Uani 1 1 d . . . . .
H36A H 1.112956 -0.036448 0.607194 0.093 Uiso 1 1 calc R U . . .
H36B H 1.119344 0.086379 0.639551 0.093 Uiso 1 1 calc R U . . .
H36C H 1.096026 0.104710 0.564748 0.093 Uiso 1 1 calc R U . . .

loop_
_atom_site_aniso_label
_atom_site_aniso_U_11
_atom_site_aniso_U_22
_atom_site_aniso_U_33
_atom_site_aniso_U_23
_atom_site_aniso_U_13
_atom_site_aniso_U_12
Yb2 0.00982(10) 0.00999(10) 0.01036(9) -0.00198(7) -0.00297(7) -0.00174(7)
Yb1 0.01312(11) 0.01645(11) 0.01082(10) -0.00239(8) -0.00095(8) 0.00037(8)
O8 0.0109(17) 0.0229(18) 0.0161(16) -0.0049(14) -0.0021(13) -0.0024(14)
O7 0.0181(17) 0.0112(16) 0.0156(16) -0.0014(13) -0.0061(13) -0.0043(13)
O3 0.0129(17) 0.0242(18) 0.0119(15) -0.0089(14) -0.0006(13) 0.0007(14)
O9 0.0184(17) 0.0117(16) 0.0124(15) -0.0008(13) -0.0087(13) -0.0028(13)
O1 0.0182(18) 0.0205(18) 0.0167(16) -0.0040(14) -0.0019(13) -0.0048(14)
O2 0.0214(18) 0.0210(19) 0.0155(17) -0.0026(14) 0.0002(14) 0.0029(14)
O10 0.0122(17) 0.034(2) 0.0295(19) -0.0247(17) 0.0034(14) -0.0038(15)
N4 0.032(3) 0.020(2) 0.019(2) -0.0010(18) -0.0138(19) 0.002(2)
O11 0.0120(18) 0.036(2) 0.0298(19) -0.0161(17) 0.0005(15) -0.0010(16)
O12 0.0157(19) 0.030(2) 0.0295(19) -0.0078(16) 0.0060(15) 0.0041(15)
N7 0.012(2) 0.016(2) 0.0136(19) -0.0013(16) -0.0027(15) -0.0019(16)
O4 0.034(2) 0.022(2) 0.027(2) 0.0018(16) 0.0032(16) 0.0048(17)
N8 0.0107(19) 0.015(2) 0.0131(18) -0.0006(15) -0.0010(15) -0.0027(16)
N6 0.0082(18) 0.0120(19) 0.0085(17) -0.0035(15) -0.0022(14) 0.0004(15)
N2 0.021(2) 0.019(2) 0.0098(18) -0.0015(16) -0.0006(16) 0.0022(17)
O5 0.044(2) 0.032(2) 0.023(2) 0.0022(17) 0.0058(17) 0.0112(19)
N10 0.015(2) 0.021(2) 0.021(2) 0.0088(18) -0.0007(17) 0.0000(18)
O6 0.051(3) 0.017(2) 0.032(2) -0.0010(16) -0.0178(19) 0.0028(18)
N11 0.017(2) 0.027(3) 0.039(3) -0.012(2) -0.0040(19) -0.0005(19)
N1 0.017(2) 0.011(2) 0.0168(19) -0.0050(16) -0.0029(16) 0.0014(16)
N5 0.031(3) 0.019(2) 0.023(2) 0.0072(18) -0.0007(19) 0.0041(19)
C8 0.019(3) 0.013(2) 0.012(2) -0.0025(18) -0.0037(18) 0.0008(19)
C30 0.024(3) 0.012(2) 0.020(2) -0.0002(19) -0.009(2) -0.007(2)
N3 0.018(2) 0.012(2) 0.0095(17) -0.0066(15) -0.0014(15) -0.0012(16)
C28 0.009(2) 0.009(2) 0.017(2) -0.0064(18) -0.0050(17) -0.0031(17)
N9 0.009(2) 0.020(2) 0.021(2) -0.0065(17) -0.0024(16) -0.0011(16)
O13 0.042(3) 0.039(2) 0.042(2) -0.012(2) -0.017(2) -0.002(2)
C29 0.017(2) 0.016(2) 0.011(2) -0.0077(18) -0.0047(18) 0.0005(19)
C12 0.016(3) 0.014(2) 0.013(2) 0.0051(18) 0.0009(19) 0.0052(19)
C31 0.027(3) 0.024(3) 0.019(2) -0.003(2) -0.009(2) -0.004(2)
C1 0.016(2) 0.016(2) 0.016(2) 0.0023(19) -0.0088(19) 0.0010(19)
C32 0.023(3) 0.021(3) 0.013(2) -0.003(2) -0.011(2) -0.003(2)
C24 0.003(2) 0.012(2) 0.020(2) -0.0033(18) 0.0014(17) -0.0011(17)
C13 0.016(2) 0.011(2) 0.015(2) -0.0003(18) -0.0018(18) 0.0010(19)
C27 0.014(3) 0.037(3) 0.037(3) -0.004(3) -0.003(2) -0.002(2)
C23 0.009(2) 0.014(2) 0.015(2) 0.0008(18) 0.0022(18) 0.0028(18)
C7 0.010(2) 0.019(3) 0.017(2) 0.0033(19) -0.0017(18) 0.0026(19)
C6 0.012(2) 0.020(3) 0.021(2) 0.001(2) -0.0016(19) -0.001(2)
C33 0.010(2) 0.018(2) 0.014(2) 0.0018(19) 0.0035(18) -0.0013(19)
C9 0.025(3) 0.019(3) 0.023(3) -0.005(2) -0.004(2) -0.003(2)
C14 0.023(3) 0.014(2) 0.013(2) -0.0018(19) -0.0025(19) -0.002(2)
C17 0.024(3) 0.015(3) 0.022(3) 0.005(2) -0.004(2) -0.001(2)
C2 0.027(3) 0.025(3) 0.012(2) -0.002(2) -0.006(2) -0.003(2)
C22 0.016(2) 0.013(2) 0.019(2) -0.0052(19) -0.0034(19) -0.0061(19)
C25 0.025(3) 0.017(3) 0.010(2) -0.0006(19) -0.0015(19) -0.007(2)
C18 0.012(2) 0.010(2) 0.012(2) -0.0084(17) -0.0012(17) -0.0022(17)
C21 0.020(3) 0.014(3) 0.023(3) 0.002(2) 0.000(2) 0.000(2)
C19 0.024(3) 0.016(2) 0.013(2) -0.0089(19) -0.0048(19) -0.006(2)
C15 0.015(3) 0.020(3) 0.017(2) 0.001(2) 0.0091(19) 0.004(2)
C4 0.026(3) 0.023(3) 0.012(2) 0.004(2) -0.008(2) -0.005(2)
C5 0.028(3) 0.038(3) 0.028(3) 0.003(2) -0.007(2) -0.014(3)
C26 0.032(3) 0.034(3) 0.024(3) -0.009(2) -0.006(2) 0.006(3)
C3 0.035(3) 0.024(3) 0.017(2) -0.004(2) -0.011(2) -0.006(2)
C35 0.021(3) 0.031(3) 0.047(4) -0.013(3) 0.003(3) 0.000(2)
C20 0.027(3) 0.016(3) 0.014(2) 0.0010(19) -0.006(2) -0.003(2)
C37 0.029(3) 0.015(3) 0.019(2) -0.004(2) -0.007(2) -0.011(2)
C11 0.055(4) 0.025(3) 0.028(3) 0.004(2) -0.006(3) -0.002(3)
C16 0.019(3) 0.017(3) 0.019(2) -0.003(2) 0.006(2) -0.001(2)
C34 0.020(3) 0.031(3) 0.036(3) -0.004(3) -0.003(2) -0.001(2)
C10 0.093(6) 0.055(5) 0.056(5) 0.024(4) 0.033(4) 0.054(5)
C36 0.017(3) 0.087(6) 0.092(6) -0.047(5) 0.001(3) -0.004(3)

loop_
_atom_type_symbol
_atom_type_description
_atom_type_scat_dispersion_real
_atom_type_scat_dispersion_imag
_atom_type_scat_source
C C 0.0033 0.0016 'International Tables Vol C Tables 4.2.6.8 and 6.1.1.4'
H H 0.0000 0.0000 'International Tables Vol C Tables 4.2.6.8 and 6.1.1.4'
N N 0.0061 0.0033 'International Tables Vol C Tables 4.2.6.8 and 6.1.1.4'
O O 0.0106 0.0060 'International Tables Vol C Tables 4.2.6.8 and 6.1.1.4'
Yb Yb -0.3850 5.5486 'International Tables Vol C Tables 4.2.6.8 and 6.1.1.4'

loop_
_geom_angle_atom_site_label_1
_geom_angle_atom_site_label_2
_geom_angle_atom_site_label_3
_geom_angle
_geom_angle_site_symmetry_1
_geom_angle_site_symmetry_3
_geom_angle_publ_flag
O7 Yb2 O9 141.76(11) . . ?
O7 Yb2 O9 150.42(11) . 2_666 ?
O9 Yb2 O9 65.92(12) . 2_666 ?
O7 Yb2 O8 91.06(11) . . ?
O9 Yb2 O8 82.20(11) . . ?
O9 Yb2 O8 81.98(11) 2_666 . ?
O7 Yb2 O10 94.23(12) . . ?
O9 Yb2 O10 108.68(11) . . ?
O9 Yb2 O10 80.40(11) 2_666 . ?
O8 Yb2 O10 152.99(11) . . ?
O7 Yb2 N6 75.91(11) . . ?
O9 Yb2 N6 65.95(11) . . ?
O9 Yb2 N6 131.05(11) 2_666 . ?
O8 Yb2 N6 83.31(11) . . ?
O10 Yb2 N6 123.66(11) . . ?
O7 Yb2 O11 91.41(12) . . ?
O9 Yb2 O11 79.79(11) . . ?
O9 Yb2 O11 107.43(11) 2_666 . ?
O8 Yb2 O11 153.79(11) . . ?
O10 Yb2 O11 52.60(11) . . ?
N6 Yb2 O11 72.04(11) . . ?
O7 Yb2 N8 84.32(12) . 2_666 ?
O9 Yb2 N8 131.61(11) . 2_666 ?
O9 Yb2 N8 66.40(11) 2_666 2_666 ?
O8 Yb2 N8 83.62(11) . 2_666 ?
O10 Yb2 N8 70.62(11) . 2_666 ?
N6 Yb2 N8 156.02(11) . 2_666 ?
O11 Yb2 N8 122.58(12) . 2_666 ?
O7 Yb2 N10 92.40(11) . . ?
O9 Yb2 N10 95.13(11) . . ?
O9 Yb2 N10 94.93(11) 2_666 . ?
O8 Yb2 N10 176.54(11) . . ?
O10 Yb2 N10 26.40(11) . . ?
N6 Yb2 N10 97.65(12) . . ?
O11 Yb2 N10 26.21(11) . . ?
N8 Yb2 N10 96.60(12) 2_666 . ?
O7 Yb2 C28 120.81(11) . . ?
O9 Yb2 C28 21.34(11) . . ?
O9 Yb2 C28 87.26(11) 2_666 . ?
O8 Yb2 C28 84.47(11) . . ?
O10 Yb2 C28 114.83(11) . . ?
N6 Yb2 C28 44.92(11) . . ?
O11 Yb2 C28 71.93(11) . . ?
N8 Yb2 C28 152.33(11) 2_666 . ?
N10 Yb2 C28 93.85(11) . . ?
O7 Yb2 Yb2 170.62(8) . 2_666 ?
O9 Yb2 Yb2 33.19(7) . 2_666 ?
O9 Yb2 Yb2 32.73(7) 2_666 2_666 ?
O8 Yb2 Yb2 80.56(8) . 2_666 ?
O10 Yb2 Yb2 95.15(9) . 2_666 ?
N6 Yb2 Yb2 98.77(8) . 2_666 ?
O11 Yb2 Yb2 94.28(8) . 2_666 ?
N8 Yb2 Yb2 98.81(8) 2_666 2_666 ?
N10 Yb2 Yb2 96.00(7) . 2_666 ?
C28 Yb2 Yb2 54.53(8) . 2_666 ?
O1 Yb1 O3 141.44(11) . . ?
O1 Yb1 O3 150.55(11) . 2_567 ?
O3 Yb1 O3 65.40(12) . 2_567 ?
O1 Yb1 O2 88.57(12) . . ?
O3 Yb1 O2 82.07(11) . . ?
O3 Yb1 O2 83.64(12) 2_567 . ?
O1 Yb1 O5 94.84(13) . . ?
O3 Yb1 O5 78.12(12) . . ?
O3 Yb1 O5 105.22(13) 2_567 . ?
O2 Yb1 O5 152.18(11) . . ?
O1 Yb1 N1 76.01(12) . . ?
O3 Yb1 N1 65.62(12) . . ?
O3 Yb1 N1 130.12(11) 2_567 . ?
O2 Yb1 N1 80.99(12) . . ?
O5 Yb1 N1 73.14(12) . . ?
O1 Yb1 O4 92.46(12) . . ?
O3 Yb1 O4 111.15(12) . . ?
O3 Yb1 O4 83.43(12) 2_567 . ?
O2 Yb1 O4 155.33(11) . . ?
O5 Yb1 O4 52.25(12) . . ?
N1 Yb1 O4 123.14(12) . . ?
O1 Yb1 N3 84.93(12) . 2_567 ?
O3 Yb1 N3 130.69(11) . 2_567 ?
O3 Yb1 N3 66.10(11) 2_567 2_567 ?
O2 Yb1 N3 84.36(11) . 2_567 ?
O5 Yb1 N3 123.42(12) . 2_567 ?
N1 Yb1 N3 156.14(12) . 2_567 ?
O4 Yb1 N3 71.20(12) . 2_567 ?
O1 Yb1 N4 93.67(12) . . ?
O3 Yb1 N4 95.13(11) . . ?
O3 Yb1 N4 95.19(12) 2_567 . ?
O2 Yb1 N4 177.20(11) . . ?
O5 Yb1 N4 25.93(11) . . ?
N1 Yb1 N4 97.91(12) . . ?
O4 Yb1 N4 26.33(11) . . ?
N3 Yb1 N4 97.50(12) 2_567 . ?
O1 Yb1 C12 120.86(12) . . ?
O3 Yb1 C12 21.30(12) . . ?
O3 Yb1 C12 86.69(12) 2_567 . ?
O2 Yb1 C12 84.52(11) . . ?
O5 Yb1 C12 70.03(11) . . ?
N1 Yb1 C12 44.88(13) . . ?
O4 Yb1 C12 115.55(12) . . ?
N3 Yb1 C12 151.55(12) 2_567 . ?
N4 Yb1 C12 92.88(11) . . ?
O1 Yb1 C9 94.82(12) . . ?
O3 Yb1 C9 66.89(12) . . ?
O3 Yb1 C9 86.51(12) 2_567 . ?
O2 Yb1 C9 18.19(11) . . ?
O5 Yb1 C9 134.27(12) . . ?
N1 Yb1 C9 66.18(12) . . ?
O4 Yb1 C9 169.50(13) . . ?
N3 Yb1 C9 101.91(12) 2_567 . ?
N4 Yb1 C9 159.41(12) . . ?
C12 Yb1 C9 66.69(12) . . ?
O1 Yb1 Yb1 169.13(8) . 2_567 ?
O3 Yb1 Yb1 32.75(8) . 2_567 ?
O3 Yb1 Yb1 32.65(7) 2_567 2_567 ?
O2 Yb1 Yb1 81.50(8) . 2_567 ?
O5 Yb1 Yb1 91.96(10) . 2_567 ?
N1 Yb1 Yb1 97.96(9) . 2_567 ?
O4 Yb1 Yb1 98.40(9) . 2_567 ?
N3 Yb1 Yb1 98.38(8) 2_567 2_567 ?
N4 Yb1 Yb1 96.14(8) . 2_567 ?
C12 Yb1 Yb1 54.04(9) . 2_567 ?
C9 Yb1 Yb1 74.39(9) . 2_567 ?
C25 O8 Yb2 128.7(3) . . ?
C18 O7 Yb2 141.1(3) . . ?
C12 O3 Yb1 120.0(3) . . ?
C12 O3 Yb1 125.3(3) . 2_567 ?
Yb1 O3 Yb1 114.60(12) . 2_567 ?
C28 O9 Yb2 120.4(3) . . ?
C28 O9 Yb2 125.5(3) . 2_666 ?
Yb2 O9 Yb2 114.08(12) . 2_666 ?
C1 O1 Yb1 140.0(3) . . ?
C9 O2 Yb1 127.0(3) . . ?
N10 O10 Yb2 97.1(2) . . ?
O6 N4 O5 122.3(4) . . ?
O6 N4 O4 122.5(4) . . ?
O5 N4 O4 115.2(4) . . ?
O6 N4 Yb1 178.1(3) . . ?
O5 N4 Yb1 56.9(2) . . ?
O4 N4 Yb1 58.3(2) . . ?
N10 O11 Yb2 94.9(3) . . ?
C28 N7 N6 110.1(4) . . ?
N4 O4 Yb1 95.3(3) . . ?
C33 N8 C29 116.6(4) . . ?
C33 N8 Yb2 125.8(3) . 2_666 ?
C29 N8 Yb2 117.3(3) . 2_666 ?
C24 N6 N7 112.1(4) . . ?
C24 N6 Yb2 130.0(3) . . ?
N7 N6 Yb2 117.5(2) . . ?
C12 N2 N1 110.3(4) . . ?
N4 O5 Yb1 97.2(3) . . ?
O12 N10 O11 122.3(4) . . ?
O12 N10 O10 122.3(4) . . ?
O11 N10 O10 115.3(4) . . ?
O12 N10 Yb2 176.6(3) . . ?
O11 N10 Yb2 58.9(2) . . ?
O10 N10 Yb2 56.5(2) . . ?
C34 N11 C36 121.7(5) . . ?
C34 N11 C35 122.6(4) . . ?
C36 N11 C35 115.6(5) . . ?
C8 N1 N2 112.5(4) . . ?
C8 N1 Yb1 129.7(3) . . ?
N2 N1 Yb1 117.7(3) . . ?
C9 N5 C10 121.3(5) . . ?
C9 N5 C11 121.1(4) . . ?
C10 N5 C11 117.6(4) . . ?
N1 C8 C7 125.6(4) . . ?
N1 C8 H8 117.2 . . ?
C7 C8 H8 117.2 . . ?
C29 C30 C31 118.6(4) . . ?
C29 C30 H30 120.7 . . ?
C31 C30 H30 120.7 . . ?
C13 N3 C17 117.5(4) . . ?
C13 N3 Yb1 117.6(3) . 2_567 ?
C17 N3 Yb1 124.8(3) . 2_567 ?
N7 C28 O9 125.0(4) . . ?
N7 C28 C29 119.8(4) . . ?
O9 C28 C29 115.2(4) . . ?
N7 C28 Yb2 87.1(3) . . ?
O9 C28 Yb2 38.21(18) . . ?
C29 C28 Yb2 152.6(3) . . ?
C25 N9 C27 121.5(4) . . ?
C25 N9 C26 121.5(4) . . ?
C27 N9 C26 117.1(4) . . ?
N8 C29 C30 123.2(4) . . ?
N8 C29 C28 114.7(4) . . ?
C30 C29 C28 122.1(4) . . ?
N2 C12 O3 124.5(4) . . ?
N2 C12 C13 119.6(4) . . ?
O3 C12 C13 115.9(4) . . ?
N2 C12 Yb1 86.5(3) . . ?
O3 C12 Yb1 38.7(2) . . ?
C13 C12 Yb1 153.3(3) . . ?
C32 C31 C30 119.7(5) . . ?
C32 C31 H31 120.2 . . ?
C30 C31 H31 120.2 . . ?
O1 C1 C2 119.4(4) . . ?
O1 C1 C7 122.8(4) . . ?
C2 C1 C7 117.7(4) . . ?
C31 C32 C33 118.0(4) . . ?
C31 C32 H32 121.0 . . ?
C33 C32 H32 121.0 . . ?
N6 C24 C23 125.2(4) . . ?
N6 C24 H24 117.4 . . ?
C23 C24 H24 117.4 . . ?
N3 C13 C14 123.0(4) . . ?
N3 C13 C12 114.5(4) . . ?
C14 C13 C12 122.5(4) . . ?
N9 C27 H27A 109.5 . . ?
N9 C27 H27B 109.5 . . ?
H27A C27 H27B 109.5 . . ?
N9 C27 H27C 109.5 . . ?
H27A C27 H27C 109.5 . . ?
H27B C27 H27C 109.5 . . ?
C22 C23 C18 119.4(4) . . ?
C22 C23 C24 117.0(4) . . ?
C18 C23 C24 123.7(4) . . ?
C6 C7 C1 120.1(4) . . ?
C6 C7 C8 116.2(4) . . ?
C1 C7 C8 123.6(4) . . ?
C4 C6 C7 122.0(4) . . ?
C4 C6 H6 119.0 . . ?
C7 C6 H6 119.0 . . ?
N8 C33 C32 124.0(4) . . ?
N8 C33 H33 118.0 . . ?
C32 C33 H33 118.0 . . ?
O2 C9 N5 124.6(5) . . ?
O2 C9 Yb1 34.9(2) . . ?
N5 C9 Yb1 158.9(4) . . ?
C13 C14 C15 117.9(4) . . ?
C13 C14 H14 121.0 . . ?
C15 C14 H14 121.0 . . ?
N3 C17 C16 122.8(5) . . ?
N3 C17 H17 118.6 . . ?
C16 C17 H17 118.6 . . ?
C1 C2 C3 121.4(5) . . ?
C1 C2 H2 119.3 . . ?
C3 C2 H2 119.3 . . ?
C21 C22 C23 122.5(4) . . ?
C21 C22 H22 118.7 . . ?
C23 C22 H22 118.7 . . ?
O8 C25 N9 125.8(4) . . ?
O8 C25 H25 117.1 . . ?
N9 C25 H25 117.1 . . ?
O7 C18 C19 119.5(4) . . ?
O7 C18 C23 123.4(4) . . ?
C19 C18 C23 117.1(4) . . ?
C22 C21 C20 117.3(4) . . ?
C22 C21 C37 121.4(4) . . ?
C20 C21 C37 121.2(4) . . ?
C20 C19 C18 122.5(4) . . ?
C20 C19 H19 118.8 . . ?
C18 C19 H19 118.8 . . ?
C16 C15 C14 119.3(4) . . ?
C16 C15 H15 120.4 . . ?
C14 C15 H15 120.4 . . ?
C6 C4 C3 117.5(5) . . ?
C6 C4 C5 121.9(4) . . ?
C3 C4 C5 120.6(5) . . ?
C4 C5 H5A 109.5 . . ?
C4 C5 H5B 109.5 . . ?
H5A C5 H5B 109.5 . . ?
C4 C5 H5C 109.5 . . ?
H5A C5 H5C 109.5 . . ?
H5B C5 H5C 109.5 . . ?
N9 C26 H26A 109.5 . . ?
N9 C26 H26B 109.5 . . ?
H26A C26 H26B 109.5 . . ?
N9 C26 H26C 109.5 . . ?
H26A C26 H26C 109.5 . . ?
H26B C26 H26C 109.5 . . ?
C2 C3 C4 121.2(5) . . ?
C2 C3 H3 119.4 . . ?
C4 C3 H3 119.4 . . ?
N11 C35 H35A 109.5 . . ?
N11 C35 H35B 109.5 . . ?
H35A C35 H35B 109.5 . . ?
N11 C35 H35C 109.5 . . ?
H35A C35 H35C 109.5 . . ?
H35B C35 H35C 109.5 . . ?
C19 C20 C21 121.1(4) . . ?
C19 C20 H20 119.4 . . ?
C21 C20 H20 119.4 . . ?
C21 C37 H37A 109.5 . . ?
C21 C37 H37B 109.5 . . ?
H37A C37 H37B 109.5 . . ?
C21 C37 H37C 109.5 . . ?
H37A C37 H37C 109.5 . . ?
H37B C37 H37C 109.5 . . ?
N5 C11 H11A 109.5 . . ?
N5 C11 H11B 109.5 . . ?
H11A C11 H11B 109.5 . . ?
N5 C11 H11C 109.5 . . ?
H11A C11 H11C 109.5 . . ?
H11B C11 H11C 109.5 . . ?
C15 C16 C17 119.5(5) . . ?
C15 C16 H16 120.3 . . ?
C17 C16 H16 120.3 . . ?
O13 C34 N11 125.8(5) . . ?
O13 C34 H34 117.1 . . ?
N11 C34 H34 117.1 . . ?
N5 C10 H10A 109.5 . . ?
N5 C10 H10B 109.5 . . ?
H10A C10 H10B 109.5 . . ?
N5 C10 H10C 109.5 . . ?
H10A C10 H10C 109.5 . . ?
H10B C10 H10C 109.5 . . ?
N11 C36 H36A 109.5 . . ?
N11 C36 H36B 109.5 . . ?
H36A C36 H36B 109.5 . . ?
N11 C36 H36C 109.5 . . ?
H36A C36 H36C 109.5 . . ?
H36B C36 H36C 109.5 . . ?

loop_
_geom_bond_atom_site_label_1
_geom_bond_atom_site_label_2
_geom_bond_distance
_geom_bond_site_symmetry_2
_geom_bond_publ_flag
Yb2 O7 2.117(3) . ?
Yb2 O9 2.255(3) . ?
Yb2 O9 2.283(3) 2_666 ?
Yb2 O8 2.296(3) . ?
Yb2 O10 2.401(3) . ?
Yb2 N6 2.432(4) . ?
Yb2 O11 2.456(3) . ?
Yb2 N8 2.488(4) 2_666 ?
Yb2 N10 2.857(4) . ?
Yb2 C28 3.143(4) . ?
Yb2 Yb2 3.8083(4) 2_666 ?
Yb1 O1 2.127(3) . ?
Yb1 O3 2.275(3) . ?
Yb1 O3 2.281(3) 2_567 ?
Yb1 O2 2.293(3) . ?
Yb1 O5 2.410(4) . ?
Yb1 N1 2.431(4) . ?
Yb1 O4 2.440(3) . ?
Yb1 N3 2.491(3) 2_567 ?
Yb1 N4 2.854(4) . ?
Yb1 C12 3.151(4) . ?
Yb1 C9 3.206(5) . ?
Yb1 Yb1 3.8333(4) 2_567 ?
O8 C25 1.245(5) . ?
O7 C18 1.327(5) . ?
O3 C12 1.322(5) . ?
O9 C28 1.327(5) . ?
O1 C1 1.330(5) . ?
O2 C9 1.252(5) . ?
O10 N10 1.280(5) . ?
N4 O6 1.219(5) . ?
N4 O5 1.258(5) . ?
N4 O4 1.272(5) . ?
O11 N10 1.267(5) . ?
O12 N10 1.220(5) . ?
N7 C28 1.293(5) . ?
N7 N6 1.425(5) . ?
N8 C33 1.341(5) . ?
N8 C29 1.357(6) . ?
N6 C24 1.292(5) . ?
N2 C12 1.300(6) . ?
N2 N1 1.418(5) . ?
N11 C34 1.324(7) . ?
N11 C36 1.450(7) . ?
N11 C35 1.465(7) . ?
N1 C8 1.285(6) . ?
N5 C9 1.311(6) . ?
N5 C10 1.441(7) . ?
N5 C11 1.457(6) . ?
C8 C7 1.462(6) . ?
C8 H8 0.9300 . ?
C30 C29 1.377(6) . ?
C30 C31 1.382(6) . ?
C30 H30 0.9300 . ?
N3 C13 1.348(6) . ?
N3 C17 1.355(6) . ?
C28 C29 1.485(6) . ?
N9 C25 1.310(6) . ?
N9 C27 1.457(6) . ?
N9 C26 1.458(6) . ?
O13 C34 1.218(6) . ?
C12 C13 1.470(6) . ?
C31 C32 1.378(7) . ?
C31 H31 0.9300 . ?
C1 C2 1.389(7) . ?
C1 C7 1.410(6) . ?
C32 C33 1.385(6) . ?
C32 H32 0.9300 . ?
C24 C23 1.446(6) . ?
C24 H24 0.9300 . ?
C13 C14 1.392(6) . ?
C27 H27A 0.9600 . ?
C27 H27B 0.9600 . ?
C27 H27C 0.9600 . ?
C23 C22 1.411(6) . ?
C23 C18 1.413(6) . ?
C7 C6 1.402(6) . ?
C6 C4 1.380(7) . ?
C6 H6 0.9300 . ?
C33 H33 0.9300 . ?
C14 C15 1.399(7) . ?
C14 H14 0.9300 . ?
C17 C16 1.374(6) . ?
C17 H17 0.9300 . ?
C2 C3 1.390(7) . ?
C2 H2 0.9300 . ?
C22 C21 1.388(6) . ?
C22 H22 0.9300 . ?
C25 H25 0.9300 . ?
C18 C19 1.402(6) . ?
C21 C20 1.394(7) . ?
C21 C37 1.509(6) . ?
C19 C20 1.377(6) . ?
C19 H19 0.9300 . ?
C15 C16 1.374(7) . ?
C15 H15 0.9300 . ?
C4 C3 1.403(7) . ?
C4 C5 1.514(7) . ?
C5 H5A 0.9600 . ?
C5 H5B 0.9600 . ?
C5 H5C 0.9600 . ?
C26 H26A 0.9600 . ?
C26 H26B 0.9600 . ?
C26 H26C 0.9600 . ?
C3 H3 0.9300 . ?
C35 H35A 0.9600 . ?
C35 H35B 0.9600 . ?
C35 H35C 0.9600 . ?
C20 H20 0.9300 . ?
C37 H37A 0.9600 . ?
C37 H37B 0.9600 . ?
C37 H37C 0.9600 . ?
C11 H11A 0.9600 . ?
C11 H11B 0.9600 . ?
C11 H11C 0.9600 . ?
C16 H16 0.9300 . ?
C34 H34 0.9300 . ?
C10 H10A 0.9600 . ?
C10 H10B 0.9600 . ?
C10 H10C 0.9600 . ?
C36 H36A 0.9600 . ?
C36 H36B 0.9600 . ?
C36 H36C 0.9600 . ?
